data_4086667
loop_
_publ_author_name
'Gonz\'alez-P\'erez, Juan I.'
'Mart\'in, Avelino'
'Mena, Miguel'
'Santamar\'ia, Cristina'

_publ_section_title
;
 C--H Activation on an Oxo-Bridged Dititanium Complex: From Alkyl to
 \m-Alkylidene Functionalities
;
_journal_issue 15
_journal_name_full Organometallics
_journal_page_first 2488
_journal_paper_doi 10.1021/acs.organomet.6b00381
_journal_volume 35
_journal_year 2016
_chemical_formula_moiety 'C28 H50 O1 Si2 Ti2'
_chemical_formula_sum 'C28 H50 O Si2 Ti2'
_chemical_formula_weight 554.66
_space_group_IT_number 2
_symmetry_cell_setting triclinic
_symmetry_Int_Tables_number 2
_symmetry_space_group_name_Hall '-P 1'
_symmetry_space_group_name_H-M 'P -1'
_atom_sites_solution_hydrogens mixed
_atom_sites_solution_primary direct
_atom_sites_solution_secondary difmap
_audit_conform_dict_location ftp://ftp.iucr.org/pub/cif_core.dic
_audit_conform_dict_name cif_core.dic
_audit_conform_dict_version 2.4.3
_audit_creation_date 2014-12-16T09:32:19-00:00
_audit_creation_method 'WinGX routine CIF_UPDATE'
_cell_angle_alpha 90.435(10)
_cell_angle_beta 90.748(10)
_cell_angle_gamma 95.455(12)
_cell_formula_units_Z 2
_cell_length_a 9.4728(10)
_cell_length_b 9.5535(13)
_cell_length_c 16.7390(14)
_cell_measurement_reflns_used 52
_cell_measurement_temperature 150(2)
_cell_measurement_theta_max 20
_cell_measurement_theta_min 3
_cell_measurement_wavelength 0.71073
_cell_volume 1507.8(3)
_computing_cell_refinement 'Dirax/lsq (Duisenberg & Schreurs, 1989-2000)'
_computing_data_collection 'Collect (Bruker AXS BV, 1997-2004)'
_computing_data_reduction 'EvalCCD (Duisenberg & Schreurs 1990-2000)'
_computing_molecular_graphics 'DIAMOND (Brandenburg, 2006)'
_computing_publication_material 'WinGX publication routines (Farrugia, 2012)'
_computing_structure_refinement 'SHELXL-2014/7 (Sheldrick, 2015)'
_computing_structure_solution 'SHELXT-2014 (Sheldrick, 2015)'
_diffrn_ambient_temperature 150(2)
_diffrn_detector 'CCD plate'
_diffrn_detector_area_resol_mean 9
_diffrn_measured_fraction_theta_full 0.995
_diffrn_measured_fraction_theta_max 0.988
_diffrn_measurement_device '95mm CCD camera on \k-goniostat'
_diffrn_measurement_device_type KappaCCD
_diffrn_measurement_method 'CCD rotation images, thick slices'
_diffrn_orient_matrix_UB_11 0.01
_diffrn_orient_matrix_UB_12 0
_diffrn_orient_matrix_UB_13 0
_diffrn_orient_matrix_UB_21 0
_diffrn_orient_matrix_UB_22 0.01
_diffrn_orient_matrix_UB_23 0
_diffrn_orient_matrix_UB_31 0
_diffrn_orient_matrix_UB_32 0
_diffrn_orient_matrix_UB_33 0.01
_diffrn_radiation_monochromator 'horizonally mounted graphite crystal'
_diffrn_radiation_probe x-ray
_diffrn_radiation_type MoK\a
_diffrn_radiation_wavelength 0.71073
_diffrn_reflns_av_R_equivalents 0.082
_diffrn_reflns_av_unetI/netI 0.0677
_diffrn_reflns_Laue_measured_fraction_full 0.995
_diffrn_reflns_Laue_measured_fraction_max 0.988
_diffrn_reflns_limit_h_max 12
_diffrn_reflns_limit_h_min -12
_diffrn_reflns_limit_k_max 12
_diffrn_reflns_limit_k_min -12
_diffrn_reflns_limit_l_max 21
_diffrn_reflns_limit_l_min -21
_diffrn_reflns_number 29262
_diffrn_reflns_point_group_measured_fraction_full 0.995
_diffrn_reflns_point_group_measured_fraction_max 0.988
_diffrn_reflns_reduction_process
;
        Scaled and merged with Sortav
        R.H. Blessing, (1987) Cryst. Rev. 1, 3-58
        R.H. Blessing, (1989) J. Appl. Cryst. 22, 396-397
;
_diffrn_reflns_theta_full 25
_diffrn_reflns_theta_max 27.499
_diffrn_reflns_theta_min 3.135
_diffrn_source 'Enraf Nonius FR590'
_diffrn_standards_number 0
_exptl_absorpt_coefficient_mu 0.627
_exptl_absorpt_correction_T_max 0.979
_exptl_absorpt_correction_T_min 0.841
_exptl_absorpt_correction_type multi-scan
_exptl_absorpt_process_details
;
 R.H. Blessing, Acta Cryst. (1995), A51, 33-38
;
_exptl_crystal_colour yellow
_exptl_crystal_density_diffrn 1.222
_exptl_crystal_density_method 'not measured'
_exptl_crystal_description prism
_exptl_crystal_F_000 596
_exptl_crystal_size_max 0.28
_exptl_crystal_size_mid 0.14
_exptl_crystal_size_min 0.13
_refine_diff_density_max 0.418
_refine_diff_density_min -0.35
_refine_diff_density_rms 0.082
_refine_ls_extinction_method none
_refine_ls_goodness_of_fit_ref 1.1
_refine_ls_hydrogen_treatment mixed
_refine_ls_matrix_type full
_refine_ls_number_constraints 0
_refine_ls_number_parameters 344
_refine_ls_number_reflns 6858
_refine_ls_number_restraints 0
_refine_ls_restrained_S_all 1.1
_refine_ls_R_factor_all 0.0939
_refine_ls_R_factor_gt 0.052
_refine_ls_shift/su_max 0.002
_refine_ls_shift/su_mean 0
_refine_ls_structure_factor_coef Fsqd
_refine_ls_weighting_details 'w=1/[\s^2^(Fo^2^)+(0.0252P)^2^+2.0031P] where P=(Fo^2^+2Fc^2^)/3'
_refine_ls_weighting_scheme calc
_refine_ls_wR_factor_gt 0.0921
_refine_ls_wR_factor_ref 0.1066
_reflns_Friedel_coverage 0
_reflns_number_gt 4870
_reflns_number_total 6858
_reflns_threshold_expression 'I > 2\s(I)'
_cod_data_source_file om6b00381_si_001.cif
_cod_data_source_block 3
_cod_original_formula_sum 'C28 H50 O1 Si2 Ti2'
_cod_database_code 4086667

loop_
_symmetry_equiv_pos_as_xyz
'x, y, z'
'-x, -y, -z'

loop_
_atom_site_label
_atom_site_type_symbol
_atom_site_fract_x
_atom_site_fract_y
_atom_site_fract_z
_atom_site_U_iso_or_equiv
_atom_site_adp_type
_atom_site_occupancy
_atom_site_site_symmetry_order
_atom_site_calc_flag
_atom_site_refinement_flags_posn
_atom_site_refinement_flags_adp
C11 C 0.7204(3) 0.7746(3) 0.75262(16) 0.0195(6) Uani 1 1 d . .
C12 C 0.6875(3) 0.6967(3) 0.82244(16) 0.0207(6) Uani 1 1 d . .
C13 C 0.6527(3) 0.7921(3) 0.88276(16) 0.0232(6) Uani 1 1 d . .
C14 C 0.6685(3) 0.9290(3) 0.85056(17) 0.0221(6) Uani 1 1 d . .
C15 C 0.7102(3) 0.9192(3) 0.77026(16) 0.0204(6) Uani 1 1 d . .
C16 C 0.7571(3) 0.7157(3) 0.67341(17) 0.0262(7) Uani 1 1 d . .
H16A H 0.8556 0.6923 0.6749 0.039 Uiso 1 1 calc R U
H16B H 0.746 0.7856 0.6318 0.039 Uiso 1 1 calc R U
H16C H 0.6939 0.6307 0.6616 0.039 Uiso 1 1 calc R U
C17 C 0.6893(3) 0.5416(3) 0.8319(2) 0.0307(7) Uani 1 1 d . .
H17A H 0.6739 0.4952 0.7797 0.046 Uiso 1 1 calc R U
H17B H 0.6138 0.5067 0.8682 0.046 Uiso 1 1 calc R U
H17C H 0.7813 0.5213 0.8541 0.046 Uiso 1 1 calc R U
C18 C 0.6210(3) 0.7564(4) 0.96796(18) 0.0343(8) Uani 1 1 d . .
H18A H 0.7071 0.7771 1.0007 0.051 Uiso 1 1 calc R U
H18B H 0.5885 0.6562 0.9718 0.051 Uiso 1 1 calc R U
H18C H 0.5468 0.8124 0.9872 0.051 Uiso 1 1 calc R U
C19 C 0.6542(3) 1.0630(3) 0.89628(19) 0.0312(7) Uani 1 1 d . .
H19A H 0.7387 1.0856 0.93 0.047 Uiso 1 1 calc R U
H19B H 0.57 1.0509 0.9299 0.047 Uiso 1 1 calc R U
H19C H 0.6444 1.1397 0.8587 0.047 Uiso 1 1 calc R U
C20 C 0.7504(3) 1.0406(3) 0.71670(19) 0.0287(7) Uani 1 1 d . .
H20A H 0.6939 1.1182 0.7297 0.043 Uiso 1 1 calc R U
H20B H 0.7323 1.0115 0.6609 0.043 Uiso 1 1 calc R U
H20C H 0.8513 1.0715 0.7243 0.043 Uiso 1 1 calc R U
C21 C 0.2755(3) 0.3078(3) 0.73943(17) 0.0236(6) Uani 1 1 d . .
C22 C 0.3106(3) 0.3321(3) 0.65828(17) 0.0240(6) Uani 1 1 d . .
C23 C 0.1839(3) 0.3521(3) 0.61636(17) 0.0229(6) Uani 1 1 d . .
C24 C 0.0716(3) 0.3438(3) 0.67106(17) 0.0216(6) Uani 1 1 d . .
C25 C 0.1287(3) 0.3156(3) 0.74742(17) 0.0235(6) Uani 1 1 d . .
C26 C 0.3758(4) 0.2737(3) 0.8052(2) 0.0349(8) Uani 1 1 d . .
H26A H 0.3616 0.3323 0.8522 0.052 Uiso 1 1 calc R U
H26B H 0.4737 0.2923 0.7871 0.052 Uiso 1 1 calc R U
H26C H 0.3574 0.1743 0.8192 0.052 Uiso 1 1 calc R U
C27 C 0.4556(4) 0.3323(3) 0.6227(2) 0.0349(8) Uani 1 1 d . .
H27A H 0.4675 0.2388 0.6007 0.052 Uiso 1 1 calc R U
H27B H 0.5279 0.3563 0.6642 0.052 Uiso 1 1 calc R U
H27C H 0.4659 0.4018 0.5799 0.052 Uiso 1 1 calc R U
C28 C 0.1672(4) 0.3630(3) 0.52752(17) 0.0317(7) Uani 1 1 d . .
H28A H 0.1414 0.2692 0.5046 0.048 Uiso 1 1 calc R U
H28B H 0.2567 0.4029 0.5047 0.048 Uiso 1 1 calc R U
H28C H 0.0923 0.4239 0.5151 0.048 Uiso 1 1 calc R U
C29 C -0.0797(3) 0.3613(3) 0.65020(19) 0.0296(7) Uani 1 1 d . .
H29A H -0.0841 0.4447 0.6168 0.044 Uiso 1 1 calc R U
H29B H -0.1329 0.3728 0.6993 0.044 Uiso 1 1 calc R U
H29C H -0.1214 0.278 0.6208 0.044 Uiso 1 1 calc R U
C30 C 0.0473(4) 0.2833(3) 0.82219(18) 0.0338(8) Uani 1 1 d . .
H30A H 0.0361 0.1814 0.8303 0.051 Uiso 1 1 calc R U
H30B H -0.0464 0.3182 0.8174 0.051 Uiso 1 1 calc R U
H30C H 0.0988 0.3292 0.8679 0.051 Uiso 1 1 calc R U
C31 C 0.2196(4) 0.6702(3) 0.60814(17) 0.0222(6) Uani 1 1 d . .
C32 C 0.4368(3) 0.9043(3) 0.67254(17) 0.0213(6) Uani 1 1 d . .
C33 C 0.1182(3) 0.9522(3) 0.6679(2) 0.0281(7) Uani 1 1 d . .
H33A H 0.1075 0.9196 0.7231 0.042 Uiso 1 1 calc R U
H33B H 0.0291 0.9287 0.6383 0.042 Uiso 1 1 calc R U
H33C H 0.1419 1.0543 0.668 0.042 Uiso 1 1 calc R U
C34 C 0.2766(4) 0.9441(3) 0.51667(18) 0.0329(8) Uani 1 1 d . .
H34A H 0.3048 1.0452 0.5216 0.049 Uiso 1 1 calc R U
H34B H 0.1842 0.9292 0.4894 0.049 Uiso 1 1 calc R U
H34C H 0.3474 0.8996 0.4857 0.049 Uiso 1 1 calc R U
C41 C 0.3279(3) 0.8545(3) 0.85603(18) 0.0216(6) Uani 1 1 d . .
C42 C 0.1005(3) 0.6268(3) 0.79030(18) 0.0218(6) Uani 1 1 d . .
C43 C 0.2400(4) 0.5950(3) 0.95364(19) 0.0371(8) Uani 1 1 d . .
H43A H 0.1606 0.5275 0.9687 0.056 Uiso 1 1 calc R U
H43B H 0.2785 0.6458 1.0014 0.056 Uiso 1 1 calc R U
H43C H 0.3141 0.5447 0.9292 0.056 Uiso 1 1 calc R U
C44 C 0.0328(3) 0.8118(4) 0.9305(2) 0.0383(8) Uani 1 1 d . .
H44A H -0.0395 0.7406 0.9502 0.057 Uiso 1 1 calc R U
H44B H -0.0107 0.872 0.8919 0.057 Uiso 1 1 calc R U
H44C H 0.0733 0.8693 0.9754 0.057 Uiso 1 1 calc R U
O1 O 0.4087(2) 0.61496(19) 0.74787(11) 0.0202(4) Uani 1 1 d . .
Si12 Si 0.26374(8) 0.86423(8) 0.61917(5) 0.02019(18) Uani 1 1 d . .
Si21 Si 0.17651(9) 0.72282(8) 0.88053(5) 0.02136(18) Uani 1 1 d . .
Ti1 Ti 0.47985(5) 0.79125(5) 0.77653(3) 0.01718(13) Uani 1 1 d . .
Ti2 Ti 0.23740(5) 0.54258(5) 0.70957(3) 0.01777(13) Uani 1 1 d . .
H31A H 0.289(4) 0.640(3) 0.5724(19) 0.029(9) Uiso 1 1 d . .
H31B H 0.134(4) 0.652(4) 0.583(2) 0.046(11) Uiso 1 1 d . .
H32A H 0.511(4) 0.885(3) 0.635(2) 0.035(9) Uiso 1 1 d . .
H32B H 0.452(4) 1.001(4) 0.680(2) 0.053(11) Uiso 1 1 d . .
H41A H 0.359(4) 0.902(3) 0.903(2) 0.036(9) Uiso 1 1 d . .
H41B H 0.291(4) 0.927(4) 0.822(2) 0.046(10) Uiso 1 1 d . .
H42A H 0.023(4) 0.570(4) 0.8036(19) 0.034(9) Uiso 1 1 d . .
H42B H 0.068(3) 0.692(3) 0.756(2) 0.032(9) Uiso 1 1 d . .

loop_
_atom_site_aniso_label
_atom_site_aniso_U_11
_atom_site_aniso_U_22
_atom_site_aniso_U_33
_atom_site_aniso_U_23
_atom_site_aniso_U_13
_atom_site_aniso_U_12
C11 0.0151(14) 0.0248(15) 0.0186(14) -0.0003(11) 0.0009(11) 0.0018(11)
C12 0.0137(14) 0.0268(15) 0.0224(15) 0.0013(12) -0.0003(11) 0.0059(12)
C13 0.0149(14) 0.0365(17) 0.0187(14) 0.0008(12) -0.0007(11) 0.0061(12)
C14 0.0136(14) 0.0308(16) 0.0217(14) -0.0058(12) -0.0022(11) 0.0017(12)
C15 0.0141(14) 0.0259(15) 0.0208(14) -0.0005(12) -0.0010(11) 0.0007(12)
C16 0.0223(16) 0.0323(17) 0.0244(16) -0.0032(13) 0.0043(12) 0.0044(13)
C17 0.0245(17) 0.0307(17) 0.0377(18) 0.0057(14) -0.0009(14) 0.0063(13)
C18 0.0289(18) 0.055(2) 0.0209(16) 0.0038(15) 0.0015(13) 0.0139(16)
C19 0.0262(17) 0.0354(18) 0.0325(18) -0.0119(14) -0.0021(14) 0.0075(14)
C20 0.0216(16) 0.0292(16) 0.0347(18) 0.0044(13) 0.0016(13) -0.0013(13)
C21 0.0330(17) 0.0126(13) 0.0246(15) 0.0007(11) -0.0058(13) -0.0003(12)
C22 0.0294(17) 0.0154(14) 0.0276(16) -0.0039(12) -0.0002(13) 0.0041(12)
C23 0.0317(17) 0.0149(14) 0.0221(15) -0.0038(11) -0.0003(13) 0.0032(12)
C24 0.0270(16) 0.0143(13) 0.0232(15) -0.0006(11) -0.0016(12) -0.0002(12)
C25 0.0321(17) 0.0140(14) 0.0236(15) 0.0000(11) 0.0011(13) -0.0018(12)
C26 0.044(2) 0.0233(16) 0.0372(19) 0.0079(14) -0.0107(16) 0.0053(15)
C27 0.0331(19) 0.0285(17) 0.044(2) -0.0057(15) 0.0053(16) 0.0070(14)
C28 0.046(2) 0.0259(16) 0.0225(16) -0.0049(13) -0.0011(14) 0.0029(15)
C29 0.0290(17) 0.0249(16) 0.0340(18) 0.0007(13) -0.0038(14) -0.0015(13)
C30 0.046(2) 0.0248(16) 0.0290(17) 0.0051(13) 0.0046(15) -0.0057(15)
C31 0.0246(17) 0.0221(15) 0.0202(15) 0.0003(12) 0.0000(13) 0.0036(13)
C32 0.0192(15) 0.0235(16) 0.0208(15) 0.0024(12) 0.0013(12) -0.0003(12)
C33 0.0224(16) 0.0193(15) 0.0432(19) -0.0017(13) -0.0003(14) 0.0049(12)
C34 0.041(2) 0.0307(17) 0.0267(17) 0.0071(13) -0.0066(15) 0.0007(15)
C41 0.0203(15) 0.0243(15) 0.0204(15) -0.0040(13) 0.0019(12) 0.0026(12)
C42 0.0186(15) 0.0219(15) 0.0244(15) -0.0014(12) 0.0015(12) 0.0000(13)
C43 0.047(2) 0.0342(18) 0.0285(17) 0.0065(14) -0.0035(16) -0.0033(16)
C44 0.0187(17) 0.054(2) 0.042(2) -0.0162(17) 0.0078(15) 0.0005(15)
O1 0.0205(10) 0.0195(10) 0.0210(10) 0.0006(8) 0.0008(8) 0.0035(8)
Si12 0.0220(4) 0.0176(4) 0.0209(4) 0.0024(3) -0.0025(3) 0.0021(3)
Si21 0.0198(4) 0.0242(4) 0.0199(4) -0.0015(3) 0.0033(3) 0.0007(3)
Ti1 0.0164(3) 0.0194(3) 0.0159(3) -0.00008(19) 0.0008(2) 0.0021(2)
Ti2 0.0208(3) 0.0150(2) 0.0175(3) -0.00025(19) -0.0002(2) 0.0017(2)

loop_
_atom_type_symbol
_atom_type_description
_atom_type_scat_dispersion_real
_atom_type_scat_dispersion_imag
_atom_type_scat_source
C C 0.0033 0.0016 'International Tables Vol C Tables 4.2.6.8 and 6.1.1.4'
H H 0 0 'International Tables Vol C Tables 4.2.6.8 and 6.1.1.4'
O O 0.0106 0.006 'International Tables Vol C Tables 4.2.6.8 and 6.1.1.4'
Si Si 0.0817 0.0704 'International Tables Vol C Tables 4.2.6.8 and 6.1.1.4'
Ti Ti 0.2776 0.4457 'International Tables Vol C Tables 4.2.6.8 and 6.1.1.4'

loop_
_exptl_crystal_face_index_h
_exptl_crystal_face_index_k
_exptl_crystal_face_index_l
_exptl_crystal_face_perp_dist
-3 1 2 0.092
8 -1 -7 0.112
0 -1 1 0.143
-1 7 -6 0.182
-5 -4 -17 0.114
1 1 4 0.113

loop_
_geom_angle_atom_site_label_1
_geom_angle_atom_site_label_2
_geom_angle_atom_site_label_3
_geom_angle
C12 C11 C15 108.2(2)
C12 C11 C16 126.1(3)
C15 C11 C16 125.7(3)
C12 C11 Ti1 73.47(16)
C15 C11 Ti1 74.95(16)
C16 C11 Ti1 116.83(19)
C11 C12 C13 107.9(3)
C11 C12 C17 126.5(3)
C13 C12 C17 125.6(3)
C11 C12 Ti1 71.57(16)
C13 C12 Ti1 74.14(16)
C17 C12 Ti1 120.25(19)
C14 C13 C12 107.9(2)
C14 C13 C18 125.8(3)
C12 C13 C18 126.0(3)
C14 C13 Ti1 74.35(16)
C12 C13 Ti1 71.24(15)
C18 C13 Ti1 125.3(2)
C15 C14 C13 108.5(3)
C15 C14 C19 125.9(3)
C13 C14 C19 125.5(3)
C15 C14 Ti1 71.72(15)
C13 C14 Ti1 71.66(16)
C19 C14 Ti1 126.0(2)
C14 C15 C11 107.6(2)
C14 C15 C20 125.7(3)
C11 C15 C20 126.5(3)
C14 C15 Ti1 74.38(16)
C11 C15 Ti1 70.15(15)
C20 C15 Ti1 125.67(19)
C11 C16 H16A 109.5
C11 C16 H16B 109.5
H16A C16 H16B 109.5
C11 C16 H16C 109.5
H16A C16 H16C 109.5
H16B C16 H16C 109.5
C12 C17 H17A 109.5
C12 C17 H17B 109.5
H17A C17 H17B 109.5
C12 C17 H17C 109.5
H17A C17 H17C 109.5
H17B C17 H17C 109.5
C13 C18 H18A 109.5
C13 C18 H18B 109.5
H18A C18 H18B 109.5
C13 C18 H18C 109.5
H18A C18 H18C 109.5
H18B C18 H18C 109.5
C14 C19 H19A 109.5
C14 C19 H19B 109.5
H19A C19 H19B 109.5
C14 C19 H19C 109.5
H19A C19 H19C 109.5
H19B C19 H19C 109.5
C15 C20 H20A 109.5
C15 C20 H20B 109.5
H20A C20 H20B 109.5
C15 C20 H20C 109.5
H20A C20 H20C 109.5
H20B C20 H20C 109.5
C25 C21 C22 108.2(3)
C25 C21 C26 125.5(3)
C22 C21 C26 126.2(3)
C25 C21 Ti2 74.46(16)
C22 C21 Ti2 71.98(16)
C26 C21 Ti2 121.36(19)
C23 C22 C21 107.6(3)
C23 C22 C27 126.1(3)
C21 C22 C27 126.3(3)
C23 C22 Ti2 74.75(16)
C21 C22 Ti2 72.97(16)
C27 C22 Ti2 119.4(2)
C24 C23 C22 108.5(2)
C24 C23 C28 125.0(3)
C22 C23 C28 126.1(3)
C24 C23 Ti2 73.91(16)
C22 C23 Ti2 70.70(16)
C28 C23 Ti2 126.8(2)
C23 C24 C25 107.7(3)
C23 C24 C29 125.0(3)
C25 C24 C29 127.3(3)
C23 C24 Ti2 72.12(16)
C25 C24 Ti2 72.12(15)
C29 C24 Ti2 121.60(19)
C21 C25 C24 108.0(3)
C21 C25 C30 124.9(3)
C24 C25 C30 126.8(3)
C21 C25 Ti2 71.19(16)
C24 C25 Ti2 73.70(16)
C30 C25 Ti2 125.94(19)
C21 C26 H26A 109.5
C21 C26 H26B 109.5
H26A C26 H26B 109.5
C21 C26 H26C 109.5
H26A C26 H26C 109.5
H26B C26 H26C 109.5
C22 C27 H27A 109.5
C22 C27 H27B 109.5
H27A C27 H27B 109.5
C22 C27 H27C 109.5
H27A C27 H27C 109.5
H27B C27 H27C 109.5
C23 C28 H28A 109.5
C23 C28 H28B 109.5
H28A C28 H28B 109.5
C23 C28 H28C 109.5
H28A C28 H28C 109.5
H28B C28 H28C 109.5
C24 C29 H29A 109.5
C24 C29 H29B 109.5
H29A C29 H29B 109.5
C24 C29 H29C 109.5
H29A C29 H29C 109.5
H29B C29 H29C 109.5
C25 C30 H30A 109.5
C25 C30 H30B 109.5
H30A C30 H30B 109.5
C25 C30 H30C 109.5
H30A C30 H30C 109.5
H30B C30 H30C 109.5
Si12 C31 Ti2 118.62(15)
Si12 C31 H31A 105.3(19)
Ti2 C31 H31A 103.8(19)
Si12 C31 H31B 110(2)
Ti2 C31 H31B 112(2)
H31A C31 H31B 106(3)
Si12 C32 Ti1 119.28(15)
Si12 C32 H32A 106.9(19)
Ti1 C32 H32A 105.3(19)
Si12 C32 H32B 108(2)
Ti1 C32 H32B 113(2)
H32A C32 H32B 103(3)
Si12 C33 H33A 109.5
Si12 C33 H33B 109.5
H33A C33 H33B 109.5
Si12 C33 H33C 109.5
H33A C33 H33C 109.5
H33B C33 H33C 109.5
Si12 C34 H34A 109.5
Si12 C34 H34B 109.5
H34A C34 H34B 109.5
Si12 C34 H34C 109.5
H34A C34 H34C 109.5
H34B C34 H34C 109.5
Si21 C41 Ti1 117.38(15)
Si21 C41 H41A 109(2)
Ti1 C41 H41A 119(2)
Si21 C41 H41B 108(2)
Ti1 C41 H41B 97(2)
H41A C41 H41B 105(3)
Si21 C42 Ti2 119.15(16)
Si21 C42 H42A 110(2)
Ti2 C42 H42A 116(2)
Si21 C42 H42B 108(2)
Ti2 C42 H42B 96(2)
H42A C42 H42B 105(3)
Si21 C43 H43A 109.5
Si21 C43 H43B 109.5
H43A C43 H43B 109.5
Si21 C43 H43C 109.5
H43A C43 H43C 109.5
H43B C43 H43C 109.5
Si21 C44 H44A 109.5
Si21 C44 H44B 109.5
H44A C44 H44B 109.5
Si21 C44 H44C 109.5
H44A C44 H44C 109.5
H44B C44 H44C 109.5
Ti2 O1 Ti1 132.98(11)
C32 Si12 C31 110.77(14)
C32 Si12 C33 111.85(14)
C31 Si12 C33 112.28(14)
C32 Si12 C34 108.77(14)
C31 Si12 C34 108.72(14)
C33 Si12 C34 104.14(15)
C42 Si21 C41 112.31(14)
C42 Si21 C43 109.72(15)
C41 Si21 C43 108.66(15)
C42 Si21 C44 108.83(15)
C41 Si21 C44 110.17(15)
C43 Si21 C44 107.02(17)
O1 Ti1 C41 102.98(10)
O1 Ti1 C32 101.17(10)
C41 Ti1 C32 102.17(13)
O1 Ti1 C11 99.74(9)
C41 Ti1 C11 146.69(11)
C32 Ti1 C11 96.89(11)
O1 Ti1 C12 88.54(9)
C41 Ti1 C12 121.67(11)
C32 Ti1 C12 131.73(11)
C11 Ti1 C12 34.96(9)
O1 Ti1 C13 112.41(10)
C41 Ti1 C13 90.94(11)
C32 Ti1 C13 140.12(11)
C11 Ti1 C13 57.71(10)
C12 Ti1 C13 34.62(10)
O1 Ti1 C15 134.23(10)
C41 Ti1 C15 120.40(11)
C32 Ti1 C15 84.30(11)
C11 Ti1 C15 34.90(10)
C12 Ti1 C15 57.63(10)
C13 Ti1 C15 57.02(10)
O1 Ti1 C14 144.70(10)
C41 Ti1 C14 90.88(11)
C32 Ti1 C14 107.45(11)
C11 Ti1 C14 57.17(10)
C12 Ti1 C14 56.96(10)
C13 Ti1 C14 33.99(10)
C15 Ti1 C14 33.90(9)
O1 Ti1 Ti2 23.49(6)
C41 Ti1 Ti2 88.08(8)
C32 Ti1 Ti2 86.86(8)
C11 Ti1 Ti2 120.26(7)
C12 Ti1 Ti2 111.90(7)
C13 Ti1 Ti2 131.58(8)
C15 Ti1 Ti2 151.37(7)
C14 Ti1 Ti2 165.53(7)
O1 Ti2 C42 101.39(10)
O1 Ti2 C31 99.87(11)
C42 Ti2 C31 102.53(13)
O1 Ti2 C22 97.10(10)
C42 Ti2 C22 144.01(12)
C31 Ti2 C22 104.35(11)
O1 Ti2 C21 94.41(9)
C42 Ti2 C21 112.33(12)
C31 Ti2 C21 138.70(11)
C22 Ti2 C21 35.04(10)
O1 Ti2 C23 128.63(10)
C42 Ti2 C23 127.95(11)
C31 Ti2 C23 84.11(11)
C22 Ti2 C23 34.55(10)
C21 Ti2 C23 57.28(10)
O1 Ti2 C25 122.86(9)
C42 Ti2 C25 86.52(11)
C31 Ti2 C25 133.85(11)
C22 Ti2 C25 57.57(10)
C21 Ti2 C25 34.35(10)
C23 Ti2 C25 56.76(10)
O1 Ti2 C24 151.06(9)
C42 Ti2 C24 94.94(11)
C31 Ti2 C24 99.67(11)
C22 Ti2 C24 57.30(10)
C21 Ti2 C24 57.09(10)
C23 Ti2 C24 33.97(10)
C25 Ti2 C24 34.18(9)
O1 Ti2 Ti1 23.53(6)
C42 Ti2 Ti1 85.77(9)
C31 Ti2 Ti1 86.30(9)
C22 Ti2 Ti1 119.31(8)
C21 Ti2 Ti1 116.84(7)
C23 Ti2 Ti1 146.21(8)
C25 Ti2 Ti1 139.80(7)
C24 Ti2 Ti1 173.66(7)

loop_
_geom_bond_atom_site_label_1
_geom_bond_atom_site_label_2
_geom_bond_distance
C11 C12 1.413(4)
C11 C15 1.423(4)
C11 C16 1.495(4)
C11 Ti1 2.339(3)
C12 C13 1.418(4)
C12 C17 1.493(4)
C12 Ti1 2.363(3)
C13 C14 1.414(4)
C13 C18 1.496(4)
C13 Ti1 2.401(3)
C14 C15 1.411(4)
C14 C19 1.505(4)
C14 Ti1 2.436(3)
C15 C20 1.494(4)
C15 Ti1 2.401(3)
C16 H16A 0.98
C16 H16B 0.98
C16 H16C 0.98
C17 H17A 0.98
C17 H17B 0.98
C17 H17C 0.98
C18 H18A 0.98
C18 H18B 0.98
C18 H18C 0.98
C19 H19A 0.98
C19 H19B 0.98
C19 H19C 0.98
C20 H20A 0.98
C20 H20B 0.98
C20 H20C 0.98
C21 C25 1.408(4)
C21 C22 1.418(4)
C21 C26 1.503(4)
C21 Ti2 2.362(3)
C22 C23 1.411(4)
C22 C27 1.505(4)
C22 Ti2 2.349(3)
C23 C24 1.409(4)
C23 C28 1.499(4)
C23 Ti2 2.401(3)
C24 C25 1.419(4)
C24 C29 1.496(4)
C24 Ti2 2.424(3)
C25 C30 1.498(4)
C25 Ti2 2.404(3)
C26 H26A 0.98
C26 H26B 0.98
C26 H26C 0.98
C27 H27A 0.98
C27 H27B 0.98
C27 H27C 0.98
C28 H28A 0.98
C28 H28B 0.98
C28 H28C 0.98
C29 H29A 0.98
C29 H29B 0.98
C29 H29C 0.98
C30 H30A 0.98
C30 H30B 0.98
C30 H30C 0.98
C31 Si12 1.868(3)
C31 Ti2 2.112(3)
C31 H31A 0.96(3)
C31 H31B 0.91(4)
C32 Si12 1.863(3)
C32 Ti1 2.111(3)
C32 H32A 0.98(4)
C32 H32B 0.93(4)
C33 Si12 1.874(3)
C33 H33A 0.98
C33 H33B 0.98
C33 H33C 0.98
C34 Si12 1.884(3)
C34 H34A 0.98
C34 H34B 0.98
C34 H34C 0.98
C41 Si21 1.867(3)
C41 Ti1 2.100(3)
C41 H41A 0.93(3)
C41 H41B 0.99(4)
C42 Si21 1.862(3)
C42 Ti2 2.093(3)
C42 H42A 0.90(3)
C42 H42B 0.92(3)
C43 Si21 1.869(3)
C43 H43A 0.98
C43 H43B 0.98
C43 H43C 0.98
C44 Si21 1.875(3)
C44 H44A 0.98
C44 H44B 0.98
C44 H44C 0.98
O1 Ti2 1.8093(19)
O1 Ti1 1.8124(19)
Ti1 Ti2 3.3211(8)

loop_
_geom_torsion_atom_site_label_1
_geom_torsion_atom_site_label_2
_geom_torsion_atom_site_label_3
_geom_torsion_atom_site_label_4
_geom_torsion
C15 C11 C12 C13 1.7(3)
C16 C11 C12 C13 -177.3(3)
Ti1 C11 C12 C13 -65.79(19)
C15 C11 C12 C17 -178.0(3)
C16 C11 C12 C17 3.0(5)
Ti1 C11 C12 C17 114.5(3)
C15 C11 C12 Ti1 67.51(19)
C16 C11 C12 Ti1 -111.5(3)
C11 C12 C13 C14 -1.8(3)
C17 C12 C13 C14 178.0(3)
Ti1 C12 C13 C14 -65.9(2)
C11 C12 C13 C18 -175.4(3)
C17 C12 C13 C18 4.4(5)
Ti1 C12 C13 C18 120.5(3)
C11 C12 C13 Ti1 64.09(19)
C17 C12 C13 Ti1 -116.2(3)
C12 C13 C14 C15 1.1(3)
C18 C13 C14 C15 174.8(3)
Ti1 C13 C14 C15 -62.66(19)
C12 C13 C14 C19 -174.6(3)
C18 C13 C14 C19 -0.9(5)
Ti1 C13 C14 C19 121.6(3)
C12 C13 C14 Ti1 63.81(19)
C18 C13 C14 Ti1 -122.5(3)
C13 C14 C15 C11 -0.1(3)
C19 C14 C15 C11 175.6(3)
Ti1 C14 C15 C11 -62.72(19)
C13 C14 C15 C20 -174.4(3)
C19 C14 C15 C20 1.3(5)
Ti1 C14 C15 C20 123.0(3)
C13 C14 C15 Ti1 62.6(2)
C19 C14 C15 Ti1 -121.7(3)
C12 C11 C15 C14 -1.0(3)
C16 C11 C15 C14 178.0(3)
Ti1 C11 C15 C14 65.51(19)
C12 C11 C15 C20 173.2(3)
C16 C11 C15 C20 -7.8(5)
Ti1 C11 C15 C20 -120.3(3)
C12 C11 C15 Ti1 -66.52(19)
C16 C11 C15 Ti1 112.5(3)
C25 C21 C22 C23 -1.1(3)
C26 C21 C22 C23 176.6(3)
Ti2 C21 C22 C23 -67.32(19)
C25 C21 C22 C27 -179.5(3)
C26 C21 C22 C27 -1.8(5)
Ti2 C21 C22 C27 114.3(3)
C25 C21 C22 Ti2 66.2(2)
C26 C21 C22 Ti2 -116.1(3)
C21 C22 C23 C24 1.4(3)
C27 C22 C23 C24 179.8(3)
Ti2 C22 C23 C24 -64.73(19)
C21 C22 C23 C28 -171.8(3)
C27 C22 C23 C28 6.5(5)
Ti2 C22 C23 C28 122.0(3)
C21 C22 C23 Ti2 66.13(19)
C27 C22 C23 Ti2 -115.5(3)
C22 C23 C24 C25 -1.1(3)
C28 C23 C24 C25 172.2(3)
Ti2 C23 C24 C25 -63.81(19)
C22 C23 C24 C29 179.2(3)
C28 C23 C24 C29 -7.5(4)
Ti2 C23 C24 C29 116.5(3)
C22 C23 C24 Ti2 62.66(19)
C28 C23 C24 Ti2 -124.0(3)
C22 C21 C25 C24 0.4(3)
C26 C21 C25 C24 -177.3(3)
Ti2 C21 C25 C24 64.99(19)
C22 C21 C25 C30 174.2(3)
C26 C21 C25 C30 -3.5(4)
Ti2 C21 C25 C30 -121.2(3)
C22 C21 C25 Ti2 -64.58(19)
C26 C21 C25 Ti2 117.7(3)
C23 C24 C25 C21 0.5(3)
C29 C24 C25 C21 -179.9(3)
Ti2 C24 C25 C21 -63.35(19)
C23 C24 C25 C30 -173.2(3)
C29 C24 C25 C30 6.5(5)
Ti2 C24 C25 C30 123.0(3)
C23 C24 C25 Ti2 63.81(19)
C29 C24 C25 Ti2 -116.5(3)
Ti1 C32 Si12 C31 -45.4(2)
Ti1 C32 Si12 C33 80.6(2)
Ti1 C32 Si12 C34 -164.88(17)
Ti2 C31 Si12 C32 48.4(2)
Ti2 C31 Si12 C33 -77.4(2)
Ti2 C31 Si12 C34 167.88(17)
Ti2 C42 Si21 C41 47.8(2)
Ti2 C42 Si21 C43 -73.1(2)
Ti2 C42 Si21 C44 170.06(18)
Ti1 C41 Si21 C42 -44.4(2)
Ti1 C41 Si21 C43 77.1(2)
Ti1 C41 Si21 C44 -165.90(17)
Ti2 O1 Ti1 C41 51.92(17)
Ti2 O1 Ti1 C32 -53.52(17)
Ti2 O1 Ti1 C11 -152.61(14)
Ti2 O1 Ti1 C12 174.13(15)
Ti2 O1 Ti1 C13 148.42(14)
Ti2 O1 Ti1 C15 -146.43(14)
Ti2 O1 Ti1 C14 162.58(13)
Ti1 O1 Ti2 C42 -49.36(17)
Ti1 O1 Ti2 C31 55.69(17)
Ti1 O1 Ti2 C22 161.66(15)
Ti1 O1 Ti2 C21 -163.21(15)
Ti1 O1 Ti2 C23 146.02(14)
Ti1 O1 Ti2 C25 -142.59(14)
Ti1 O1 Ti2 C24 -172.45(15)
